data_4347962
loop_
_publ_author_name
'Goodwin, Conrad A. P.'
'Chilton, Nicholas F.'
'Vettese, Gianni F.'
'Moreno Pineda, Eufemio'
'Crowe, Iain F.'
'Ziller, Joseph W.'
'Winpenny, Richard E. P.'
'Evans, William J.'
'Mills, David P.'

_publ_section_title
;
 Physicochemical Properties of Near-Linear Lanthanide(II) Bis(silylamide)
 Complexes (Ln = Sm, Eu, Tm, Yb).
;
_journal_issue 20
_journal_name_full 'Inorganic chemistry'
_journal_page_first 10057
_journal_page_last 10067
_journal_paper_doi 10.1021/acs.inorgchem.6b00808
_journal_volume 55
_journal_year 2016
_chemical_formula_moiety 'C36 H84 N2 Si4 Yb'
_chemical_formula_sum 'C36 H84 N2 Si4 Yb'
_chemical_formula_weight 830.45
_space_group_crystal_system orthorhombic
_space_group_IT_number 61
_space_group_name_Hall '-P 2ac 2ab'
_space_group_name_H-M_alt 'P b c a'
_atom_sites_solution_hydrogens geom
_audit_creation_date 2016-02-08
_audit_creation_method
;
Olex2 1.2
(compiled 2015.09.30 svn.r3233 for OlexSys, GUI svn.r5103)
;
_cell_angle_alpha 90
_cell_angle_beta 90
_cell_angle_gamma 90
_cell_formula_units_Z 8
_cell_length_a 20.4979(7)
_cell_length_b 16.1891(6)
_cell_length_c 26.1295(8)
_cell_measurement_reflns_used 6851
_cell_measurement_temperature 150.02(10)
_cell_measurement_theta_max 26.8150
_cell_measurement_theta_min 3.7030
_cell_volume 8670.9(5)
_computing_cell_refinement
;
CrysAlisPro, Agilent Technologies,
Version 1.171.36.32 (release 02-08-2013 CrysAlis171 .NET)
(compiled Aug  2 2013,16:46:58)
;
_computing_data_collection
;
CrysAlisPro, Agilent Technologies,
Version 1.171.36.32 (release 02-08-2013 CrysAlis171 .NET)
(compiled Aug  2 2013,16:46:58)
;
_computing_data_reduction
;
CrysAlisPro, Agilent Technologies,
Version 1.171.36.32 (release 02-08-2013 CrysAlis171 .NET)
(compiled Aug  2 2013,16:46:58)
;
_computing_molecular_graphics 'Olex2 (Dolomanov et al., 2009)'
_computing_publication_material 'Olex2 (Dolomanov et al., 2009)'
_computing_structure_refinement 'ShelXL (Sheldrick, 2015)'
_computing_structure_solution 'ShelXS (Sheldrick, 2008)'
_diffrn_ambient_temperature 150.02(10)
_diffrn_detector_area_resol_mean 8.0714
_diffrn_measured_fraction_theta_full 0.996
_diffrn_measured_fraction_theta_max 0.996
_diffrn_measurement_details
;
#__ type_ start__ end____ width___ exp.time_
  1 omega  -20.00   61.00   1.0000    4.0000
omega____ theta____ kappa____ phi______ frames
    -       18.7038  -99.0000   90.0000 81

#__ type_ start__ end____ width___ exp.time_
  2 omega  -24.00   91.00   1.0000    4.0000
omega____ theta____ kappa____ phi______ frames
    -       18.7038   19.0000    0.0000 115
;
_diffrn_measurement_device_type 'SuperNova, Single source at offset, Eos'
_diffrn_measurement_method '\w scans'
_diffrn_orient_matrix_UB_11 0.0105106000
_diffrn_orient_matrix_UB_12 0.0025152000
_diffrn_orient_matrix_UB_13 0.0258302000
_diffrn_orient_matrix_UB_21 0.0296376000
_diffrn_orient_matrix_UB_22 0.0183724000
_diffrn_orient_matrix_UB_23 -0.0081089000
_diffrn_orient_matrix_UB_31 -0.0143906000
_diffrn_orient_matrix_UB_32 0.0397070000
_diffrn_orient_matrix_UB_33 0.0021174000
_diffrn_radiation_monochromator mirror
_diffrn_radiation_type MoK\a
_diffrn_radiation_wavelength 0.71073
_diffrn_reflns_av_R_equivalents 0.0629
_diffrn_reflns_av_unetI/netI 0.0707
_diffrn_reflns_Laue_measured_fraction_full 0.996
_diffrn_reflns_Laue_measured_fraction_max 0.996
_diffrn_reflns_limit_h_max 24
_diffrn_reflns_limit_h_min -9
_diffrn_reflns_limit_k_max 19
_diffrn_reflns_limit_k_min -12
_diffrn_reflns_limit_l_max 26
_diffrn_reflns_limit_l_min -31
_diffrn_reflns_number 29531
_diffrn_reflns_point_group_measured_fraction_full 0.996
_diffrn_reflns_point_group_measured_fraction_max 0.996
_diffrn_reflns_theta_full 25.242
_diffrn_reflns_theta_max 25.350
_diffrn_reflns_theta_min 3.207
_diffrn_source 'SuperNova (Mo) X-ray Source'
_exptl_absorpt_coefficient_mu 2.292
_exptl_absorpt_correction_T_max 1.000
_exptl_absorpt_correction_T_min 0.801
_exptl_absorpt_correction_type gaussian
_exptl_absorpt_process_details
;
CrysAlisPro, Agilent Technologies,
Version 1.171.36.32 (release 02-08-2013 CrysAlis171 .NET)
(compiled Aug  2 2013,16:46:58)
Numerical absorption correction based on gaussian integration over
			a multifaceted crystal model
;
_exptl_crystal_colour 'clear orange'
_exptl_crystal_colour_lustre clear
_exptl_crystal_colour_primary orange
_exptl_crystal_density_diffrn 1.272
_exptl_crystal_description
;
;
_exptl_crystal_F_000 3520
_exptl_crystal_size_max 0.2294
_exptl_crystal_size_mid 0.2221
_exptl_crystal_size_min 0.0785
_refine_diff_density_max 0.711
_refine_diff_density_min -0.605
_refine_diff_density_rms 0.105
_refine_ls_extinction_method none
_refine_ls_goodness_of_fit_ref 1.055
_refine_ls_hydrogen_treatment constr
_refine_ls_matrix_type full
_refine_ls_number_parameters 422
_refine_ls_number_reflns 7918
_refine_ls_number_restraints 6
_refine_ls_restrained_S_all 1.056
_refine_ls_R_factor_all 0.0649
_refine_ls_R_factor_gt 0.0403
_refine_ls_shift/su_max 0.000
_refine_ls_shift/su_mean 0.000
_refine_ls_structure_factor_coef Fsqd
_refine_ls_weighting_details 'w=1/[\s^2^(Fo^2^)+(0.0199P)^2^] where P=(Fo^2^+2Fc^2^)/3'
_refine_ls_weighting_scheme calc
_refine_ls_wR_factor_gt 0.0700
_refine_ls_wR_factor_ref 0.0826
_reflns_Friedel_coverage 0.000
_reflns_number_gt 5698
_reflns_number_total 7918
_reflns_threshold_expression 'I > 2\s(I)'
_cod_data_source_file ic6b00808_si_002.cif
_cod_data_source_block 4
_cod_original_cell_volume 8670.8(5)
_cod_database_code 4347962
_manchester_internal_coll_name adpm263
_manchester_internal_coll_client CAPG
_manchester_internal_coll_type custom
_manchester_internal_coll_frame_time 4s
_manchester_internal_coll_frame_width 1
_manchester_internal_coll_frame_method '\w scans'
_manchester_internal_coll_user CAPG
_manchester_internal_coll_date 22/10/2015
_manchester_internal_process_user CAPG
_manchester_internal_process_date 22/10/2015
_manchester_internal_solution_user CAPG
_manchester_internal_solution_date 23/10/2015
_manchester_internal_refinement_user CAPG
_manchester_internal_refinement_date 26/10/2015
_shelxl_version_number 2014/6
_chemical_oxdiff_formula Yb(N(SiC9H21)2)2
_shelx_space_group_comment
;
The symmetry employed for this shelxl refinement is uniquely defined
by the following loop, which should always be used as a source of
symmetry information in preference to the above space-group names.
They are only intended as comments.
;
_reflns_odcompleteness_completeness 99.26
_reflns_odcompleteness_iscentric 1
_reflns_odcompleteness_theta 26.32
_olex2_refinement_description
;
1. Fixed Uiso
 At 1.2 times of:
  All C(H) groups
 At 1.5 times of:
  All C(H,H,H) groups
2. Uiso/Uaniso restraints and constraints
Uanis(Yb1B) \\sim Ueq: with sigma of 0.006 and sigma for terminal atoms of 0.008
3. Others
 Sof(Yb1A)=1-FVAR(1)
 Sof(Yb1B)=FVAR(1)
4.a Ternary CH refined with riding coordinates:
 C1(H1), C4(H4), C7(H7), C10(H10), C13(H13), C16(H16), C19(H19), C22(H22),
 C25(H25), C28(H28), C31(H31), C34(H34)
4.b Idealised Me refined as rotating group:
 C2(H2A,H2B,H2C), C3(H3A,H3B,H3C), C5(H5A,H5B,H5C), C6(H6A,H6B,H6C), C8(H8A,
 H8B,H8C), C9(H9A,H9B,H9C), C11(H11A,H11B,H11C), C12(H12A,H12B,H12C), C14(H14A,
 H14B,H14C), C15(H15A,H15B,H15C), C17(H17A,H17B,H17C), C18(H18A,H18B,H18C),
 C20(H20A,H20B,H20C), C21(H21A,H21B,H21C), C23(H23A,H23B,H23C), C24(H24A,H24B,
 H24C), C26(H26A,H26B,H26C), C27(H27A,H27B,H27C), C29(H29A,H29B,H29C), C30(H30A,
 H30B,H30C), C32(H32A,H32B,H32C), C33(H33A,H33B,H33C), C35(H35A,H35B,H35C),
 C36(H36A,H36B,H36C)
;
_olex2_exptl_crystal_mounting_method 'From fomblin on microscope slide.'
_olex2_submission_special_instructions 'No special instructions were received'

loop_
_space_group_symop_operation_xyz
'x, y, z'
'-x+1/2, -y, z+1/2'
'x+1/2, -y+1/2, -z'
'-x, y+1/2, -z+1/2'
'-x, -y, -z'
'x-1/2, y, -z-1/2'
'-x-1/2, y-1/2, z'
'x, -y-1/2, z-1/2'

loop_
_atom_site_label
_atom_site_type_symbol
_atom_site_fract_x
_atom_site_fract_y
_atom_site_fract_z
_atom_site_U_iso_or_equiv
_atom_site_adp_type
_atom_site_occupancy
_atom_site_site_symmetry_order
_atom_site_calc_flag
_atom_site_refinement_flags_posn
_atom_site_refinement_flags_adp
_atom_site_refinement_flags_occupancy
_atom_site_disorder_assembly
_atom_site_disorder_group
Yb1B Yb 0.8504(4) 0.2056(14) 0.3875(3) 0.0341(19) Uani 0.111(9) 1 d . U P A 1
Yb1A Yb 0.84954(4) 0.17538(14) 0.38900(3) 0.0273(2) Uani 0.889(9) 1 d . . P A 2
Si1 Si 0.74628(6) 0.21575(6) 0.29281(4) 0.0195(3) Uani 1 1 d . . . . .
Si2 Si 0.88750(7) 0.14959(6) 0.26346(4) 0.0207(3) Uani 1 1 d . . . . .
Si3 Si 0.95188(6) 0.25319(6) 0.48060(4) 0.0191(3) Uani 1 1 d . . . . .
Si4 Si 0.82145(6) 0.16317(6) 0.51504(4) 0.0187(3) Uani 1 1 d . . . . .
N1 N 0.82270(18) 0.17998(17) 0.30018(12) 0.0187(8) Uani 1 1 d . . . . .
N2 N 0.87834(18) 0.20634(16) 0.47528(12) 0.0173(8) Uani 1 1 d . . . . .
C1 C 0.7285(2) 0.2742(2) 0.35545(16) 0.0263(11) Uani 1 1 d . . . . .
H1 H 0.7348 0.2339 0.3830 0.032 Uiso 1 1 calc R . . A .
C2 C 0.7781(3) 0.3441(2) 0.36599(17) 0.0441(15) Uani 1 1 d . . . . .
H2A H 0.8210 0.3260 0.3565 0.066 Uiso 1 1 calc GR . . A .
H2B H 0.7775 0.3577 0.4017 0.066 Uiso 1 1 calc GR . . A .
H2C H 0.7666 0.3920 0.3463 0.066 Uiso 1 1 calc GR . . A .
C3 C 0.6598(3) 0.3076(3) 0.3623(2) 0.0534(16) Uani 1 1 d . . . . .
H3A H 0.6506 0.3468 0.3357 0.080 Uiso 1 1 calc GR . . . .
H3B H 0.6563 0.3341 0.3950 0.080 Uiso 1 1 calc GR . . . .
H3C H 0.6292 0.2629 0.3605 0.080 Uiso 1 1 calc GR . . . .
C4 C 0.6808(2) 0.1321(2) 0.29065(16) 0.0287(11) Uani 1 1 d . . . . .
H4 H 0.6384 0.1600 0.2910 0.034 Uiso 1 1 calc R . . . .
C5 C 0.6829(3) 0.0755(3) 0.33736(19) 0.0565(17) Uani 1 1 d . . . . .
H5A H 0.7248 0.0494 0.3394 0.085 Uiso 1 1 calc GR . . . .
H5B H 0.6496 0.0341 0.3343 0.085 Uiso 1 1 calc GR . . . .
H5C H 0.6755 0.1075 0.3678 0.085 Uiso 1 1 calc GR . . . .
C6 C 0.6839(3) 0.0800(2) 0.24137(18) 0.0411(13) Uani 1 1 d . . . . .
H6A H 0.6776 0.1153 0.2122 0.062 Uiso 1 1 calc GR . . . .
H6B H 0.6502 0.0388 0.2421 0.062 Uiso 1 1 calc GR . . . .
H6C H 0.7257 0.0536 0.2391 0.062 Uiso 1 1 calc GR . . . .
C7 C 0.7310(2) 0.2857(2) 0.23560(15) 0.0236(11) Uani 1 1 d . . . . .
H7 H 0.7495 0.2563 0.2062 0.028 Uiso 1 1 calc R . . . .
C8 C 0.6594(2) 0.3000(3) 0.22223(18) 0.0371(13) Uani 1 1 d . . . . .
H8A H 0.6387 0.2479 0.2157 0.056 Uiso 1 1 calc GR . . . .
H8B H 0.6565 0.3341 0.1923 0.056 Uiso 1 1 calc GR . . . .
H8C H 0.6380 0.3270 0.2503 0.056 Uiso 1 1 calc GR . . . .
C9 C 0.7667(3) 0.3692(2) 0.23723(15) 0.0330(13) Uani 1 1 d . . . . .
H9A H 0.7468 0.4039 0.2626 0.050 Uiso 1 1 calc GR . . . .
H9B H 0.7637 0.3953 0.2043 0.050 Uiso 1 1 calc GR . . . .
H9C H 0.8117 0.3604 0.2457 0.050 Uiso 1 1 calc GR . . . .
C10 C 0.9468(2) 0.1016(2) 0.31182(15) 0.0216(10) Uani 1 1 d . . . . .
H10 H 0.9473 0.1395 0.3410 0.026 Uiso 1 1 calc R . . A .
C11 C 0.9196(2) 0.0188(2) 0.33310(15) 0.0307(12) Uani 1 1 d . . . . .
H11A H 0.8747 0.0260 0.3428 0.046 Uiso 1 1 calc GR . . . .
H11B H 0.9445 0.0024 0.3625 0.046 Uiso 1 1 calc GR . . . .
H11C H 0.9226 -0.0231 0.3072 0.046 Uiso 1 1 calc GR . . . .
C12 C 1.0183(2) 0.0899(3) 0.29674(16) 0.0330(12) Uani 1 1 d . . . . .
H12A H 1.0208 0.0581 0.2658 0.050 Uiso 1 1 calc GR . . . .
H12B H 1.0409 0.0614 0.3236 0.050 Uiso 1 1 calc GR . . . .
H12C H 1.0381 0.1429 0.2913 0.050 Uiso 1 1 calc GR . . . .
C13 C 0.9276(2) 0.2412(2) 0.23101(15) 0.0246(11) Uani 1 1 d . . . . .
H13 H 0.8926 0.2679 0.2115 0.029 Uiso 1 1 calc R . . . .
C14 C 0.9507(3) 0.3071(2) 0.26936(16) 0.0379(13) Uani 1 1 d . . . . .
H14A H 0.9159 0.3199 0.2926 0.057 Uiso 1 1 calc GR . . . .
H14B H 0.9632 0.3561 0.2512 0.057 Uiso 1 1 calc GR . . . .
H14C H 0.9874 0.2863 0.2882 0.057 Uiso 1 1 calc GR . . . .
C15 C 0.9820(3) 0.2248(3) 0.19191(17) 0.0376(13) Uani 1 1 d . . . . .
H15A H 1.0184 0.1995 0.2088 0.056 Uiso 1 1 calc GR . . . .
H15B H 0.9955 0.2761 0.1768 0.056 Uiso 1 1 calc GR . . . .
H15C H 0.9660 0.1886 0.1657 0.056 Uiso 1 1 calc GR . . . .
C16 C 0.8665(2) 0.0683(2) 0.21280(16) 0.0275(11) Uani 1 1 d . . . . .
H16 H 0.8356 0.0302 0.2289 0.033 Uiso 1 1 calc R . . . .
C17 C 0.8306(3) 0.1070(3) 0.16744(16) 0.0386(13) Uani 1 1 d . . . . .
H17A H 0.7942 0.1386 0.1797 0.058 Uiso 1 1 calc GR . . . .
H17B H 0.8153 0.0641 0.1451 0.058 Uiso 1 1 calc GR . . . .
H17C H 0.8599 0.1425 0.1490 0.058 Uiso 1 1 calc GR . . . .
C18 C 0.9232(3) 0.0149(2) 0.19268(16) 0.0374(13) Uani 1 1 d . . . . .
H18A H 0.9415 -0.0163 0.2204 0.056 Uiso 1 1 calc GR . . . .
H18B H 0.9561 0.0499 0.1781 0.056 Uiso 1 1 calc GR . . . .
H18C H 0.9072 -0.0223 0.1670 0.056 Uiso 1 1 calc GR . . . .
C19 C 0.9682(2) 0.3079(2) 0.41605(16) 0.0246(11) Uani 1 1 d . . . . .
H19 H 0.9478 0.2732 0.3898 0.029 Uiso 1 1 calc R . . A .
C20 C 0.9368(3) 0.3929(2) 0.41068(16) 0.0410(14) Uani 1 1 d . . . . .
H20A H 0.8917 0.3897 0.4205 0.062 Uiso 1 1 calc GR . . . .
H20B H 0.9399 0.4109 0.3758 0.062 Uiso 1 1 calc GR . . . .
H20C H 0.9590 0.4316 0.4324 0.062 Uiso 1 1 calc GR . . . .
C21 C 1.0401(3) 0.3162(3) 0.4004(2) 0.0545(16) Uani 1 1 d . . . . .
H21A H 1.0429 0.3418 0.3674 0.082 Uiso 1 1 calc GR . . . .
H21B H 1.0597 0.2624 0.3990 0.082 Uiso 1 1 calc GR . . . .
H21C H 1.0627 0.3495 0.4251 0.082 Uiso 1 1 calc GR . . . .
C22 C 1.0228(2) 0.1779(2) 0.48732(15) 0.0250(10) Uani 1 1 d . . . . .
H22 H 1.0626 0.2095 0.4802 0.030 Uiso 1 1 calc R . . . .
C23 C 1.0324(3) 0.1381(2) 0.53987(16) 0.0369(13) Uani 1 1 d . . . . .
H23A H 0.9965 0.1016 0.5469 0.055 Uiso 1 1 calc GR . . . .
H23B H 1.0342 0.1804 0.5656 0.055 Uiso 1 1 calc GR . . . .
H23C H 1.0724 0.1073 0.5401 0.055 Uiso 1 1 calc GR . . . .
C24 C 1.0194(3) 0.1092(3) 0.44676(18) 0.0481(15) Uani 1 1 d . . . . .
H24A H 1.0583 0.0764 0.4483 0.072 Uiso 1 1 calc GR . . . .
H24B H 1.0155 0.1334 0.4134 0.072 Uiso 1 1 calc GR . . . .
H24C H 0.9821 0.0748 0.4533 0.072 Uiso 1 1 calc GR . . . .
C25 C 0.9604(2) 0.3302(2) 0.53524(16) 0.0260(11) Uani 1 1 d . . . . .
H25 H 0.9514 0.2983 0.5663 0.031 Uiso 1 1 calc R . . . .
C26 C 0.9112(3) 0.4020(2) 0.53639(16) 0.0350(13) Uani 1 1 d . . . . .
H26A H 0.9119 0.4275 0.5696 0.052 Uiso 1 1 calc GR . . . .
H26B H 0.8682 0.3813 0.5295 0.052 Uiso 1 1 calc GR . . . .
H26C H 0.9229 0.4420 0.5109 0.052 Uiso 1 1 calc GR . . . .
C27 C 1.0298(3) 0.3647(3) 0.54266(18) 0.0427(14) Uani 1 1 d . . . . .
H27A H 1.0601 0.3198 0.5457 0.064 Uiso 1 1 calc GR . . . .
H27B H 1.0311 0.3977 0.5732 0.064 Uiso 1 1 calc GR . . . .
H27C H 1.0413 0.3982 0.5137 0.064 Uiso 1 1 calc GR . . . .
C28 C 0.7685(2) 0.0973(2) 0.46968(15) 0.0219(10) Uani 1 1 d . . . . .
H28 H 0.7591 0.1334 0.4405 0.026 Uiso 1 1 calc R . . A .
C29 C 0.8085(2) 0.0250(2) 0.44709(15) 0.0307(12) Uani 1 1 d . . . . .
H29A H 0.8515 0.0440 0.4384 0.046 Uiso 1 1 calc GR . . A .
H29B H 0.7872 0.0046 0.4169 0.046 Uiso 1 1 calc GR . . A .
H29C H 0.8116 -0.0186 0.4719 0.046 Uiso 1 1 calc GR . . A .
C30 C 0.7021(2) 0.0658(3) 0.48730(16) 0.0355(12) Uani 1 1 d . . . . .
H30A H 0.6829 0.0327 0.4608 0.053 Uiso 1 1 calc GR . . . .
H30B H 0.6741 0.1119 0.4946 0.053 Uiso 1 1 calc GR . . . .
H30C H 0.7074 0.0330 0.5176 0.053 Uiso 1 1 calc GR . . . .
C31 C 0.7689(2) 0.2442(2) 0.54671(15) 0.0265(11) Uani 1 1 d . . . . .
H31 H 0.7993 0.2817 0.5640 0.032 Uiso 1 1 calc R . . . .
C32 C 0.7319(3) 0.2980(2) 0.50721(17) 0.0402(14) Uani 1 1 d . . . . .
H32A H 0.7071 0.3395 0.5248 0.060 Uiso 1 1 calc GR . . . .
H32B H 0.7030 0.2638 0.4876 0.060 Uiso 1 1 calc GR . . . .
H32C H 0.7628 0.3241 0.4848 0.060 Uiso 1 1 calc GR . . . .
C33 C 0.7205(3) 0.2156(3) 0.58837(17) 0.0381(13) Uani 1 1 d . . . . .
H33A H 0.7436 0.1849 0.6141 0.057 Uiso 1 1 calc GR . . . .
H33B H 0.6877 0.1811 0.5732 0.057 Uiso 1 1 calc GR . . . .
H33C H 0.7003 0.2630 0.6037 0.057 Uiso 1 1 calc GR . . . .
C34 C 0.8566(2) 0.0906(2) 0.56590(15) 0.0238(11) Uani 1 1 d . . . . .
H34 H 0.8931 0.0617 0.5497 0.029 Uiso 1 1 calc R . . . .
C35 C 0.8109(3) 0.0228(2) 0.58731(16) 0.0356(13) Uani 1 1 d . . . . .
H35A H 0.7983 -0.0138 0.5602 0.053 Uiso 1 1 calc GR . . . .
H35B H 0.7727 0.0481 0.6017 0.053 Uiso 1 1 calc GR . . . .
H35C H 0.8334 -0.0078 0.6134 0.053 Uiso 1 1 calc GR . . . .
C36 C 0.8853(3) 0.1380(3) 0.61119(15) 0.0356(13) Uani 1 1 d . . . . .
H36A H 0.9099 0.1008 0.6323 0.053 Uiso 1 1 calc GR . . . .
H36B H 0.8506 0.1619 0.6309 0.053 Uiso 1 1 calc GR . . . .
H36C H 0.9134 0.1810 0.5988 0.053 Uiso 1 1 calc GR . . . .

loop_
_atom_site_aniso_label
_atom_site_aniso_U_11
_atom_site_aniso_U_22
_atom_site_aniso_U_33
_atom_site_aniso_U_23
_atom_site_aniso_U_13
_atom_site_aniso_U_12
Yb1B 0.0320(16) 0.053(5) 0.0178(14) -0.001(2) -0.0049(12) -0.002(3)
Yb1A 0.02443(18) 0.0374(5) 0.02012(17) 0.0004(2) -0.00069(14) -0.0051(3)
Si1 0.0166(7) 0.0183(6) 0.0234(7) 0.0003(5) -0.0010(6) 0.0023(5)
Si2 0.0191(8) 0.0217(6) 0.0214(7) -0.0012(5) 0.0005(6) 0.0021(5)
Si3 0.0149(7) 0.0188(6) 0.0237(7) 0.0016(5) -0.0007(6) -0.0026(5)
Si4 0.0163(7) 0.0202(6) 0.0196(7) 0.0013(4) -0.0010(6) -0.0025(5)
N1 0.011(2) 0.0242(17) 0.021(2) -0.0020(14) -0.0059(17) 0.0033(15)
N2 0.013(2) 0.0167(16) 0.022(2) 0.0037(13) 0.0008(17) -0.0050(14)
C1 0.023(3) 0.026(2) 0.030(3) 0.0057(18) 0.006(2) 0.010(2)
C2 0.064(5) 0.037(3) 0.032(3) -0.011(2) 0.006(3) -0.009(3)
C3 0.033(4) 0.087(4) 0.039(3) -0.016(3) 0.003(3) 0.026(3)
C4 0.019(3) 0.028(2) 0.040(3) 0.005(2) -0.007(2) 0.004(2)
C5 0.055(5) 0.046(3) 0.069(4) 0.022(3) -0.020(4) -0.028(3)
C6 0.022(3) 0.028(2) 0.073(4) -0.007(2) -0.003(3) 0.003(2)
C7 0.024(3) 0.021(2) 0.026(3) -0.0012(17) 0.000(2) 0.0053(19)
C8 0.033(4) 0.040(3) 0.039(3) 0.010(2) -0.005(3) 0.008(2)
C9 0.042(4) 0.027(2) 0.030(3) 0.0064(19) 0.002(3) 0.004(2)
C10 0.021(3) 0.024(2) 0.019(2) -0.0020(17) 0.005(2) 0.0041(19)
C11 0.030(3) 0.031(2) 0.032(3) 0.0044(19) 0.005(2) 0.008(2)
C12 0.020(3) 0.044(3) 0.034(3) 0.006(2) -0.001(3) 0.005(2)
C13 0.025(3) 0.028(2) 0.021(2) 0.0055(18) 0.003(2) 0.002(2)
C14 0.043(4) 0.036(3) 0.035(3) 0.000(2) 0.003(3) -0.013(2)
C15 0.031(3) 0.047(3) 0.034(3) 0.011(2) 0.000(3) -0.002(2)
C16 0.027(3) 0.026(2) 0.029(3) -0.0023(19) 0.003(2) 0.002(2)
C17 0.041(4) 0.043(3) 0.031(3) -0.015(2) -0.005(3) 0.004(2)
C18 0.042(4) 0.034(3) 0.036(3) -0.010(2) 0.008(3) 0.003(2)
C19 0.019(3) 0.027(2) 0.027(3) 0.0003(18) 0.002(2) -0.0057(19)
C20 0.056(4) 0.042(3) 0.025(3) 0.009(2) 0.005(3) 0.010(3)
C21 0.032(4) 0.081(4) 0.051(4) 0.022(3) 0.010(3) -0.010(3)
C22 0.017(3) 0.025(2) 0.033(3) 0.0018(19) -0.001(2) -0.0014(19)
C23 0.025(3) 0.036(2) 0.050(3) 0.012(2) -0.012(3) 0.001(2)
C24 0.042(4) 0.045(3) 0.057(4) -0.017(2) -0.014(3) 0.026(3)
C25 0.024(3) 0.026(2) 0.028(3) 0.0028(18) -0.004(2) -0.006(2)
C26 0.038(4) 0.032(2) 0.035(3) -0.005(2) 0.000(3) 0.000(2)
C27 0.039(4) 0.037(3) 0.052(3) -0.011(2) -0.011(3) -0.007(2)
C28 0.022(3) 0.026(2) 0.018(2) 0.0021(17) -0.001(2) -0.0039(19)
C29 0.036(3) 0.026(2) 0.030(3) -0.0049(19) -0.001(3) -0.002(2)
C30 0.031(3) 0.044(3) 0.032(3) 0.000(2) 0.001(3) -0.011(2)
C31 0.025(3) 0.027(2) 0.028(3) -0.0005(18) 0.001(2) -0.003(2)
C32 0.042(4) 0.039(3) 0.039(3) 0.001(2) 0.004(3) 0.016(2)
C33 0.036(4) 0.041(3) 0.038(3) -0.001(2) 0.005(3) 0.001(2)
C34 0.023(3) 0.022(2) 0.026(3) 0.0011(18) 0.003(2) 0.0014(19)
C35 0.045(4) 0.030(2) 0.032(3) 0.009(2) -0.005(3) -0.009(2)
C36 0.037(4) 0.043(3) 0.027(3) 0.007(2) -0.007(3) -0.011(2)

loop_
_atom_type_symbol
_atom_type_description
_atom_type_scat_dispersion_real
_atom_type_scat_dispersion_imag
_atom_type_scat_source
C C 0.0033 0.0016 'International Tables Vol C Tables 4.2.6.8 and 6.1.1.4'
H H 0.0000 0.0000 'International Tables Vol C Tables 4.2.6.8 and 6.1.1.4'
N N 0.0061 0.0033 'International Tables Vol C Tables 4.2.6.8 and 6.1.1.4'
Si Si 0.0817 0.0704 'International Tables Vol C Tables 4.2.6.8 and 6.1.1.4'
Yb Yb -0.3850 5.5486 'International Tables Vol C Tables 4.2.6.8 and 6.1.1.4'

loop_
_exptl_crystal_face_index_h
_exptl_crystal_face_index_k
_exptl_crystal_face_index_l
_exptl_crystal_face_perp_dist
_exptl_oxdiff_crystal_face_indexfrac_h
_exptl_oxdiff_crystal_face_indexfrac_k
_exptl_oxdiff_crystal_face_indexfrac_l
_exptl_oxdiff_crystal_face_x
_exptl_oxdiff_crystal_face_y
_exptl_oxdiff_crystal_face_z
29 3 0 0.1000 29.0000 3.0000 0.0000 0.3124 0.9146 -0.2982
-4 23 3 0.0876 -4.0000 23.0000 3.0000 0.0933 0.2797 0.9772
-21 1 25 0.1093 -21.0000 1.0000 25.0000 0.4275 -0.8067 0.3948
3 -22 9 0.1210 3.0000 -22.0000 9.0000 0.2087 -0.3883 -0.8977
-7 -2 -35 0.0263 -7.0000 -2.0000 -35.0001 -0.9827 0.0396 -0.0528
17 4 -29 0.0531 17.0000 4.0000 -29.0001 -0.5603 0.8125 -0.1472
-4 22 -10 0.0843 -4.0000 22.0000 -10.0000 -0.2450 0.3667 0.9099
17 19 3 0.0903 17.0000 19.0000 3.0000 0.3040 0.8286 0.5161
7 -2 36 0.0380 7.0000 -2.0000 36.0001 0.9984 -0.1212 -0.1039
-23 -2 -21 0.0636 -23.0000 -2.0000 -21.0000 -0.7892 -0.5481 0.2071

loop_
_geom_angle_atom_site_label_1
_geom_angle_atom_site_label_2
_geom_angle_atom_site_label_3
_geom_angle
N1 Yb1B C1 65.2(2)
N1 Yb1B C2 79.5(4)
N1 Yb1B C19 121.4(5)
N2 Yb1B N1 170.3(11)
N2 Yb1B C1 119.6(4)
N2 Yb1B C2 109.0(6)
N2 Yb1B C19 64.2(3)
C1 Yb1B C19 123.9(8)
C2 Yb1B C1 31.9(2)
C2 Yb1B C19 92.0(7)
N1 Yb1A C1 61.39(11)
N1 Yb1A C2 71.39(11)
N1 Yb1A C10 61.58(12)
N1 Yb1A C28 125.13(12)
N1 Yb1A C29 117.01(13)
N2 Yb1A N1 166.01(14)
N2 Yb1A C1 111.07(12)
N2 Yb1A C2 96.49(12)
N2 Yb1A C10 122.76(12)
N2 Yb1A C28 63.64(11)
N2 Yb1A C29 76.16(11)
C1 Yb1A C2 28.67(12)
C10 Yb1A C1 122.48(11)
C10 Yb1A C2 120.77(12)
C28 Yb1A C1 88.44(12)
C28 Yb1A C2 104.14(13)
C28 Yb1A C10 131.53(13)
C28 Yb1A C29 30.10(11)
C29 Yb1A C1 109.94(13)
C29 Yb1A C2 132.13(14)
C29 Yb1A C10 101.46(12)
N1 Si1 C1 104.35(19)
N1 Si1 C4 114.49(17)
N1 Si1 C7 116.63(19)
C4 Si1 C1 104.0(2)
C7 Si1 C1 110.18(18)
C7 Si1 C4 106.49(19)
N1 Si2 C10 103.82(18)
N1 Si2 C13 111.23(17)
N1 Si2 C16 114.24(19)
C13 Si2 C10 109.7(2)
C13 Si2 C16 109.02(19)
C16 Si2 C10 108.62(18)
N2 Si3 C19 106.73(18)
N2 Si3 C22 113.61(17)
N2 Si3 C25 115.85(19)
C22 Si3 C19 103.96(19)
C25 Si3 C19 109.77(18)
C25 Si3 C22 106.26(19)
N2 Si4 C28 103.65(17)
N2 Si4 C31 111.81(16)
N2 Si4 C34 114.58(19)
C31 Si4 C28 109.4(2)
C31 Si4 C34 109.67(18)
C34 Si4 C28 107.40(17)
Si1 N1 Yb1B 105.7(3)
Si1 N1 Yb1A 109.70(17)
Si1 N1 Si2 139.3(2)
Si2 N1 Yb1B 113.7(3)
Si2 N1 Yb1A 110.94(17)
Si3 N2 Yb1B 107.3(4)
Si3 N2 Yb1A 113.09(16)
Si3 N2 Si4 137.7(2)
Si4 N2 Yb1B 115.0(4)
Si4 N2 Yb1A 108.64(16)
Yb1B C1 H1 54.0
Si1 C1 Yb1B 83.9(3)
Si1 C1 Yb1A 80.47(14)
Si1 C1 H1 105.8
C2 C1 Yb1B 70.0(5)
C2 C1 Yb1A 78.5(3)
C2 C1 Si1 112.8(3)
C2 C1 H1 105.8
C3 C1 Yb1B 156.0(4)
C3 C1 Yb1A 153.9(3)
C3 C1 Si1 116.7(3)
C3 C1 H1 105.8
C3 C1 C2 109.2(4)
Yb1B C2 H2A 46.3
Yb1B C2 H2B 89.7
Yb1B C2 H2C 154.4
C1 C2 Yb1B 78.1(4)
C1 C2 Yb1A 72.9(2)
C1 C2 H2A 109.5
C1 C2 H2B 109.5
C1 C2 H2C 109.5
H2A C2 H2B 109.5
H2A C2 H2C 109.5
H2B C2 H2C 109.5
C1 C3 H3A 109.5
C1 C3 H3B 109.5
C1 C3 H3C 109.5
H3A C3 H3B 109.5
H3A C3 H3C 109.5
H3B C3 H3C 109.5
Si1 C4 H4 107.2
C5 C4 Si1 112.5(3)
C5 C4 H4 107.2
C5 C4 C6 109.8(4)
C6 C4 Si1 112.6(3)
C6 C4 H4 107.2
C4 C5 H5A 109.5
C4 C5 H5B 109.5
C4 C5 H5C 109.5
H5A C5 H5B 109.5
H5A C5 H5C 109.5
H5B C5 H5C 109.5
C4 C6 H6A 109.5
C4 C6 H6B 109.5
C4 C6 H6C 109.5
H6A C6 H6B 109.5
H6A C6 H6C 109.5
H6B C6 H6C 109.5
Si1 C7 H7 105.4
C8 C7 Si1 115.4(3)
C8 C7 H7 105.4
C8 C7 C9 109.2(3)
C9 C7 Si1 115.1(3)
C9 C7 H7 105.4
C7 C8 H8A 109.5
C7 C8 H8B 109.5
C7 C8 H8C 109.5
H8A C8 H8B 109.5
H8A C8 H8C 109.5
H8B C8 H8C 109.5
C7 C9 H9A 109.5
C7 C9 H9B 109.5
C7 C9 H9C 109.5
H9A C9 H9B 109.5
H9A C9 H9C 109.5
H9B C9 H9C 109.5
Yb1A C10 H10 41.7
Si2 C10 Yb1A 82.19(15)
Si2 C10 H10 105.5
C11 C10 Yb1A 82.4(2)
C11 C10 Si2 111.0(3)
C11 C10 H10 105.5
C12 C10 Yb1A 146.9(3)
C12 C10 Si2 119.2(3)
C12 C10 H10 105.5
C12 C10 C11 109.2(3)
C10 C11 H11A 109.5
C10 C11 H11B 109.5
C10 C11 H11C 109.5
H11A C11 H11B 109.5
H11A C11 H11C 109.5
H11B C11 H11C 109.5
C10 C12 H12A 109.5
C10 C12 H12B 109.5
C10 C12 H12C 109.5
H12A C12 H12B 109.5
H12A C12 H12C 109.5
H12B C12 H12C 109.5
Si2 C13 H13 105.1
C14 C13 Si2 112.6(3)
C14 C13 H13 105.1
C15 C13 Si2 118.5(3)
C15 C13 H13 105.1
C15 C13 C14 109.2(4)
C13 C14 H14A 109.5
C13 C14 H14B 109.5
C13 C14 H14C 109.5
H14A C14 H14B 109.5
H14A C14 H14C 109.5
H14B C14 H14C 109.5
C13 C15 H15A 109.5
C13 C15 H15B 109.5
C13 C15 H15C 109.5
H15A C15 H15B 109.5
H15A C15 H15C 109.5
H15B C15 H15C 109.5
Si2 C16 H16 106.3
C17 C16 Si2 111.3(3)
C17 C16 H16 106.3
C17 C16 C18 109.1(4)
C18 C16 Si2 116.9(3)
C18 C16 H16 106.3
C16 C17 H17A 109.5
C16 C17 H17B 109.5
C16 C17 H17C 109.5
H17A C17 H17B 109.5
H17A C17 H17C 109.5
H17B C17 H17C 109.5
C16 C18 H18A 109.5
C16 C18 H18B 109.5
C16 C18 H18C 109.5
H18A C18 H18B 109.5
H18A C18 H18C 109.5
H18B C18 H18C 109.5
Yb1B C19 H19 34.1
Si3 C19 Yb1B 80.0(3)
Si3 C19 H19 105.9
C20 C19 Yb1B 97.7(5)
C20 C19 Si3 114.9(3)
C20 C19 H19 105.8
C20 C19 C21 107.6(4)
C21 C19 Yb1B 138.5(4)
C21 C19 Si3 116.0(3)
C21 C19 H19 105.9
C19 C20 H20A 109.5
C19 C20 H20B 109.5
C19 C20 H20C 109.5
H20A C20 H20B 109.5
H20A C20 H20C 109.5
H20B C20 H20C 109.5
C19 C21 H21A 109.5
C19 C21 H21B 109.5
C19 C21 H21C 109.5
H21A C21 H21B 109.5
H21A C21 H21C 109.5
H21B C21 H21C 109.5
Si3 C22 H22 106.5
C23 C22 Si3 116.8(3)
C23 C22 H22 106.5
C23 C22 C24 108.6(3)
C24 C22 Si3 111.4(3)
C24 C22 H22 106.5
C22 C23 H23A 109.5
C22 C23 H23B 109.5
C22 C23 H23C 109.5
H23A C23 H23B 109.5
H23A C23 H23C 109.5
H23B C23 H23C 109.5
C22 C24 H24A 109.5
C22 C24 H24B 109.5
C22 C24 H24C 109.5
H24A C24 H24B 109.5
H24A C24 H24C 109.5
H24B C24 H24C 109.5
Si3 C25 H25 105.0
C26 C25 Si3 116.7(3)
C26 C25 H25 105.0
C26 C25 C27 109.1(3)
C27 C25 Si3 114.6(3)
C27 C25 H25 105.0
C25 C26 H26A 109.5
C25 C26 H26B 109.5
C25 C26 H26C 109.5
H26A C26 H26B 109.5
H26A C26 H26C 109.5
H26B C26 H26C 109.5
C25 C27 H27A 109.5
C25 C27 H27B 109.5
C25 C27 H27C 109.5
H27A C27 H27B 109.5
H27A C27 H27C 109.5
H27B C27 H27C 109.5
Yb1A C28 H28 45.8
Si4 C28 Yb1A 83.49(15)
Si4 C28 H28 105.0
C29 C28 Yb1A 75.8(2)
C29 C28 Si4 110.8(3)
C29 C28 H28 105.0
C30 C28 Yb1A 149.0(3)
C30 C28 Si4 120.1(3)
C30 C28 H28 105.0
C30 C28 C29 109.6(3)
Yb1A C29 H29A 50.3
Yb1A C29 H29B 89.4
Yb1A C29 H29C 157.3
C28 C29 Yb1A 74.1(2)
C28 C29 H29A 109.5
C28 C29 H29B 109.5
C28 C29 H29C 109.5
H29A C29 H29B 109.5
H29A C29 H29C 109.5
H29B C29 H29C 109.5
C28 C30 H30A 109.5
C28 C30 H30B 109.5
C28 C30 H30C 109.5
H30A C30 H30B 109.5
H30A C30 H30C 109.5
H30B C30 H30C 109.5
Si4 C31 H31 105.6
C32 C31 Si4 112.2(3)
C32 C31 H31 105.6
C33 C31 Si4 117.9(3)
C33 C31 H31 105.6
C33 C31 C32 109.0(4)
C31 C32 H32A 109.5
C31 C32 H32B 109.5
C31 C32 H32C 109.5
H32A C32 H32B 109.5
H32A C32 H32C 109.5
H32B C32 H32C 109.5
C31 C33 H33A 109.5
C31 C33 H33B 109.5
C31 C33 H33C 109.5
H33A C33 H33B 109.5
H33A C33 H33C 109.5
H33B C33 H33C 109.5
Si4 C34 H34 106.3
C35 C34 Si4 117.3(3)
C35 C34 H34 106.3
C36 C34 Si4 112.0(3)
C36 C34 H34 106.3
C36 C34 C35 108.0(3)
C34 C35 H35A 109.5
C34 C35 H35B 109.5
C34 C35 H35C 109.5
H35A C35 H35B 109.5
H35A C35 H35C 109.5
H35B C35 H35C 109.5
C34 C36 H36A 109.5
C34 C36 H36B 109.5
C34 C36 H36C 109.5
H36A C36 H36B 109.5
H36A C36 H36C 109.5
H36B C36 H36C 109.5

loop_
_geom_bond_atom_site_label_1
_geom_bond_atom_site_label_2
_geom_bond_distance
Yb1B N1 2.387(8)
Yb1B N2 2.365(7)
Yb1B C1 2.859(11)
Yb1B C2 2.745(19)
Yb1B C19 3.022(16)
Yb1A N1 2.386(3)
Yb1A N2 2.384(3)
Yb1A C1 3.079(5)
Yb1A C2 3.157(5)
Yb1A C10 3.077(4)
Yb1A C28 2.966(4)
Yb1A C29 2.990(4)
Si1 N1 1.681(4)
Si1 C1 1.925(4)
Si1 C4 1.908(4)
Si1 C7 1.901(4)
Si2 N1 1.711(4)
Si2 C10 1.917(4)
Si2 C13 1.896(4)
Si2 C16 1.916(4)
Si3 N2 1.693(4)
Si3 C19 1.934(4)
Si3 C22 1.904(4)
Si3 C25 1.903(4)
Si4 N2 1.711(3)
Si4 C28 1.928(4)
Si4 C31 1.888(4)
Si4 C34 1.914(4)
C1 H1 0.9800
C1 C2 1.546(6)
C1 C3 1.519(6)
C2 H2A 0.9600
C2 H2B 0.9600
C2 H2C 0.9600
C3 H3A 0.9600
C3 H3B 0.9600
C3 H3C 0.9600
C4 H4 0.9800
C4 C5 1.526(5)
C4 C6 1.540(5)
C5 H5A 0.9600
C5 H5B 0.9600
C5 H5C 0.9600
C6 H6A 0.9600
C6 H6B 0.9600
C6 H6C 0.9600
C7 H7 0.9800
C7 C8 1.527(6)
C7 C9 1.537(5)
C8 H8A 0.9600
C8 H8B 0.9600
C8 H8C 0.9600
C9 H9A 0.9600
C9 H9B 0.9600
C9 H9C 0.9600
C10 H10 0.9800
C10 C11 1.554(5)
C10 C12 1.530(6)
C11 H11A 0.9600
C11 H11B 0.9600
C11 H11C 0.9600
C12 H12A 0.9600
C12 H12B 0.9600
C12 H12C 0.9600
C13 H13 0.9800
C13 C14 1.538(5)
C13 C15 1.536(6)
C14 H14A 0.9600
C14 H14B 0.9600
C14 H14C 0.9600
C15 H15A 0.9600
C15 H15B 0.9600
C15 H15C 0.9600
C16 H16 0.9800
C16 C17 1.529(6)
C16 C18 1.541(6)
C17 H17A 0.9600
C17 H17B 0.9600
C17 H17C 0.9600
C18 H18A 0.9600
C18 H18B 0.9600
C18 H18C 0.9600
C19 H19 0.9800
C19 C20 1.526(5)
C19 C21 1.535(7)
C20 H20A 0.9600
C20 H20B 0.9600
C20 H20C 0.9600
C21 H21A 0.9600
C21 H21B 0.9600
C21 H21C 0.9600
C22 H22 0.9800
C22 C23 1.530(5)
C22 C24 1.539(5)
C23 H23A 0.9600
C23 H23B 0.9600
C23 H23C 0.9600
C24 H24A 0.9600
C24 H24B 0.9600
C24 H24C 0.9600
C25 H25 0.9800
C25 C26 1.538(6)
C25 C27 1.541(6)
C26 H26A 0.9600
C26 H26B 0.9600
C26 H26C 0.9600
C27 H27A 0.9600
C27 H27B 0.9600
C27 H27C 0.9600
C28 H28 0.9800
C28 C29 1.547(5)
C28 C30 1.526(6)
C29 H29A 0.9600
C29 H29B 0.9600
C29 H29C 0.9600
C30 H30A 0.9600
C30 H30B 0.9600
C30 H30C 0.9600
C31 H31 0.9800
C31 C32 1.548(6)
C31 C33 1.543(6)
C32 H32A 0.9600
C32 H32B 0.9600
C32 H32C 0.9600
C33 H33A 0.9600
C33 H33B 0.9600
C33 H33C 0.9600
C34 H34 0.9800
C34 C35 1.546(6)
C34 C36 1.528(5)
C35 H35A 0.9600
C35 H35B 0.9600
C35 H35C 0.9600
C36 H36A 0.9600
C36 H36B 0.9600
C36 H36C 0.9600

loop_
_geom_torsion_atom_site_label_1
_geom_torsion_atom_site_label_2
_geom_torsion_atom_site_label_3
_geom_torsion_atom_site_label_4
_geom_torsion
Si1 C1 C2 Yb1B -73.9(3)
Si1 C1 C2 Yb1A -74.4(2)
Si4 C28 C29 Yb1A -77.2(2)
N1 Si2 C13 C14 57.3(4)
N1 Si2 C13 C15 -173.5(3)
N2 Si4 C31 C32 59.1(4)
N2 Si4 C31 C33 -173.1(3)
C1 Si1 N1 Yb1B 9.3(6)
C1 Si1 N1 Yb1A 21.0(2)
C1 Si1 N1 Si2 -155.9(3)
C3 C1 C2 Yb1B 154.5(4)
C3 C1 C2 Yb1A 154.1(4)
C4 Si1 N1 Yb1B -103.6(6)
C4 Si1 N1 Yb1A -91.9(2)
C4 Si1 N1 Si2 91.1(3)
C7 Si1 N1 Yb1B 131.1(6)
C7 Si1 N1 Yb1A 142.79(17)
C7 Si1 N1 Si2 -34.2(4)
C10 Si2 N1 Yb1B 25.1(6)
C10 Si2 N1 Yb1A 12.6(2)
C10 Si2 N1 Si1 -170.5(3)
C10 Si2 C13 C14 -57.0(4)
C10 Si2 C13 C15 72.2(4)
C13 Si2 N1 Yb1B -92.9(6)
C13 Si2 N1 Yb1A -105.32(19)
C13 Si2 N1 Si1 71.6(3)
C16 Si2 N1 Yb1B 143.2(6)
C16 Si2 N1 Yb1A 130.74(18)
C16 Si2 N1 Si1 -52.3(3)
C16 Si2 C13 C14 -175.8(3)
C16 Si2 C13 C15 -46.6(4)
C19 Si3 N2 Yb1B 14.0(5)
C19 Si3 N2 Yb1A 25.0(2)
C19 Si3 N2 Si4 -164.8(3)
C22 Si3 N2 Yb1B -100.0(5)
C22 Si3 N2 Yb1A -89.0(2)
C22 Si3 N2 Si4 81.3(3)
C25 Si3 N2 Yb1B 136.5(5)
C25 Si3 N2 Yb1A 147.57(17)
C25 Si3 N2 Si4 -42.2(3)
C28 Si4 N2 Yb1B 18.6(6)
C28 Si4 N2 Yb1A 7.8(2)
C28 Si4 N2 Si3 -162.8(3)
C28 Si4 C31 C32 -55.2(4)
C28 Si4 C31 C33 72.7(4)
C30 C28 C29 Yb1A 148.0(3)
C31 Si4 N2 Yb1B -99.1(6)
C31 Si4 N2 Yb1A -109.96(19)
C31 Si4 N2 Si3 79.5(3)
C34 Si4 N2 Yb1B 135.3(6)
C34 Si4 N2 Yb1A 124.48(18)
C34 Si4 N2 Si3 -46.0(3)
C34 Si4 C31 C32 -172.7(3)
C34 Si4 C31 C33 -44.9(4)
